data_4508482
loop_
_publ_author_name
'Amo-Ochoa, Pilar'
'Jim\'enez-Aparicio, Reyes'
'Perles, Josefina'
'Torres, M. Rosario'
'Gennari, Marcello'
'Zamora, F\'elix'

_publ_section_title
;
 Structural Diversity in Paddlewheel Dirhodium(II) Compounds through Ionic
 Interactions: Electronic and Redox Properties
;
_journal_issue 11
_journal_name_full 'Crystal Growth &amp; Design'
_journal_page_first 4977
_journal_paper_doi 10.1021/cg4011532
_journal_volume 13
_journal_year 2013
_chemical_formula_sum 'C10 H12 N2 Na2 O14 Rh2'
_chemical_formula_weight 636.02
_chemical_name_systematic
; 
 ? 
;
_space_group_IT_number 14
_symmetry_cell_setting monoclinic
_symmetry_space_group_name_Hall '-P 2ybc'
_symmetry_space_group_name_H-M 'P 1 21/c 1'
_atom_sites_solution_hydrogens geom
_atom_sites_solution_primary direct
_atom_sites_solution_secondary difmap
_audit_creation_method SHELXL-97
_cell_angle_alpha 90.00
_cell_angle_beta 93.462(2)
_cell_angle_gamma 90.00
_cell_formula_units_Z 2
_cell_length_a 7.7220(6)
_cell_length_b 9.1477(7)
_cell_length_c 15.4738(12)
_cell_measurement_reflns_used 2562
_cell_measurement_temperature 296(2)
_cell_measurement_theta_max 27.53
_cell_measurement_theta_min 2.59
_cell_volume 1091.05(15)
_computing_cell_refinement 'Bruker SMART'
_computing_data_collection 'Bruker SMART'
_computing_data_reduction 'Bruker SAINT'
_computing_molecular_graphics 'Bruker SHELXTL'
_computing_publication_material 'Bruker SHELXTL'
_computing_structure_refinement 'SHELXL-97 (Sheldrick, 1997)'
_computing_structure_solution 'SHELXS-97 (Sheldrick, 1990)'
_diffrn_ambient_temperature 296(2)
_diffrn_measured_fraction_theta_full 0.996
_diffrn_measured_fraction_theta_max 0.996
_diffrn_measurement_device_type 'CCD area detector'
_diffrn_measurement_method 'phi and omega scans'
_diffrn_radiation_monochromator graphite
_diffrn_radiation_source 'fine-focus sealed tube'
_diffrn_radiation_type MoK\a
_diffrn_radiation_wavelength 0.71073
_diffrn_reflns_av_R_equivalents 0.0371
_diffrn_reflns_av_sigmaI/netI 0.0329
_diffrn_reflns_limit_h_max 9
_diffrn_reflns_limit_h_min -9
_diffrn_reflns_limit_k_max 11
_diffrn_reflns_limit_k_min -11
_diffrn_reflns_limit_l_max 19
_diffrn_reflns_limit_l_min -16
_diffrn_reflns_number 8836
_diffrn_reflns_theta_full 26.00
_diffrn_reflns_theta_max 26.00
_diffrn_reflns_theta_min 2.59
_exptl_absorpt_coefficient_mu 1.618
_exptl_absorpt_correction_T_max 0.9381
_exptl_absorpt_correction_T_min 0.8051
_exptl_absorpt_correction_type multi-scan
_exptl_absorpt_process_details SADABS
_exptl_crystal_colour violet
_exptl_crystal_density_diffrn 1.936
_exptl_crystal_density_method 'not measured'
_exptl_crystal_description prismatic
_exptl_crystal_F_000 620
_exptl_crystal_size_max 0.14
_exptl_crystal_size_mid 0.07
_exptl_crystal_size_min 0.04
_refine_diff_density_max 0.543
_refine_diff_density_min -0.478
_refine_diff_density_rms 0.101
_refine_ls_extinction_method none
_refine_ls_goodness_of_fit_ref 1.052
_refine_ls_hydrogen_treatment constr
_refine_ls_matrix_type full
_refine_ls_number_parameters 136
_refine_ls_number_reflns 2145
_refine_ls_number_restraints 0
_refine_ls_restrained_S_all 1.052
_refine_ls_R_factor_all 0.0422
_refine_ls_R_factor_gt 0.0297
_refine_ls_shift/su_max 0.001
_refine_ls_shift/su_mean 0.000
_refine_ls_structure_factor_coef Fsqd
_refine_ls_weighting_details 'calc w=1/[\s^2^(Fo^2^)+(0.0339P)^2^+1.9203P] where P=(Fo^2^+2Fc^2^)/3'
_refine_ls_weighting_scheme calc
_refine_ls_wR_factor_gt 0.0727
_refine_ls_wR_factor_ref 0.0802
_reflns_number_gt 1738
_reflns_number_total 2145
_reflns_threshold_expression >2sigma(I)
_cod_data_source_file cg4011532_si_001.cif
_cod_data_source_block C1
_cod_depositor_comments
;
The following automatic conversions were performed:

'_symmetry_cell_setting' value 'Monoclinic' changed to 'monoclinic'
according to /home/saulius/struct/CIF-dictionaries/cif_core.dic
dictionary named 'cif_core.dic' version 2.4.2 from 2011-04-26.

Automatic conversion script
Id: cif_fix_values 1891 2012-01-12 08:04:46Z andrius 
;
_cod_original_sg_symbol_H-M P2(1)/c
_cod_database_code 4508482

loop_
_symmetry_equiv_pos_as_xyz
'x, y, z'
'-x, y+1/2, -z+1/2'
'-x, -y, -z'
'x, -y-1/2, z-1/2'

loop_
_atom_site_label
_atom_site_type_symbol
_atom_site_fract_x
_atom_site_fract_y
_atom_site_fract_z
_atom_site_U_iso_or_equiv
_atom_site_adp_type
_atom_site_occupancy
_atom_site_symmetry_multiplicity
_atom_site_calc_flag
_atom_site_refinement_flags
C1 C 0.3771(5) 0.6609(4) 0.8689(3) 0.0289(9) Uani 1 1 d .
Na1 Na -0.0009(2) 0.29599(19) 1.02233(11) 0.0364(4) Uani 1 1 d .
O1 O 0.2802(3) 0.6367(3) 0.93064(18) 0.0301(7) Uani 1 1 d .
N1 N 0.1120(4) 0.5325(4) 1.0970(2) 0.0336(8) Uani 1 1 d .
Rh1 Rh 0.36571(4) 0.51185(3) 1.034272(19) 0.02325(12) Uani 1 1 d .
C2 C 0.3812(5) 0.2644(5) 0.9192(3) 0.0317(10) Uani 1 1 d .
O2 O 0.2821(3) 0.3279(3) 0.96963(18) 0.0315(7) Uani 1 1 d .
C3 C 0.3046(6) 0.7468(5) 0.7936(3) 0.0455(12) Uani 1 1 d .
H3A H 0.3911 0.7573 0.7521 0.068 Uiso 1 1 calc R
H3B H 0.2702 0.8417 0.8129 0.068 Uiso 1 1 calc R
H3C H 0.2055 0.6969 0.7674 0.068 Uiso 1 1 calc R
O3 O 0.4665(3) 0.6953(3) 1.09387(18) 0.0327(7) Uani 1 1 d .
C4 C 0.3141(7) 0.1307(6) 0.8733(4) 0.0572(15) Uani 1 1 d .
H4A H 0.4005 0.0938 0.8369 0.086 Uiso 1 1 calc R
H4B H 0.2109 0.1546 0.8385 0.086 Uiso 1 1 calc R
H4C H 0.2877 0.0576 0.9151 0.086 Uiso 1 1 calc R
O4 O 0.4672(3) 0.3838(3) 1.13262(18) 0.0325(7) Uani 1 1 d .
C5 C 0.0324(6) 0.5466(5) 1.1569(3) 0.0386(11) Uani 1 1 d .
O5 O -0.0562(6) 0.5585(6) 1.2186(3) 0.0902(16) Uani 1 1 d .
O6 O 0.1687(4) 0.1707(4) 1.1339(2) 0.0467(8) Uani 1 1 d .
O7 O -0.1633(5) 0.1115(4) 0.9490(3) 0.0698(12) Uani 1 1 d .

loop_
_atom_site_aniso_label
_atom_site_aniso_U_11
_atom_site_aniso_U_22
_atom_site_aniso_U_33
_atom_site_aniso_U_23
_atom_site_aniso_U_13
_atom_site_aniso_U_12
C1 0.026(2) 0.033(2) 0.028(2) -0.0007(17) 0.0034(18) -0.0014(17)
Na1 0.0276(9) 0.0396(10) 0.0430(11) 0.0014(8) 0.0090(8) 0.0014(7)
O1 0.0243(15) 0.0394(16) 0.0273(16) 0.0043(12) 0.0069(12) 0.0038(12)
N1 0.0223(18) 0.048(2) 0.031(2) -0.0007(17) 0.0088(16) 0.0038(16)
Rh1 0.01661(18) 0.03074(19) 0.02301(19) -0.00005(13) 0.00614(12) 0.00013(12)
C2 0.029(2) 0.036(2) 0.031(2) -0.0017(18) 0.0051(18) -0.0022(18)
O2 0.0245(15) 0.0358(16) 0.0351(17) -0.0052(13) 0.0085(12) -0.0056(12)
C3 0.039(3) 0.055(3) 0.042(3) 0.015(2) 0.005(2) 0.010(2)
O3 0.0257(16) 0.0387(17) 0.0344(17) -0.0109(13) 0.0083(13) -0.0022(13)
C4 0.051(3) 0.054(3) 0.067(4) -0.024(3) 0.017(3) -0.020(3)
O4 0.0241(15) 0.0445(17) 0.0296(16) 0.0092(13) 0.0074(12) 0.0034(13)
C5 0.029(2) 0.049(3) 0.038(3) -0.013(2) 0.003(2) -0.011(2)
O5 0.079(3) 0.139(4) 0.058(3) -0.049(3) 0.044(2) -0.041(3)
O6 0.053(2) 0.0448(19) 0.043(2) 0.0081(15) 0.0075(16) -0.0030(16)
O7 0.065(3) 0.049(2) 0.093(3) -0.018(2) -0.016(2) 0.0081(19)

loop_
_atom_type_symbol
_atom_type_description
_atom_type_scat_dispersion_real
_atom_type_scat_dispersion_imag
_atom_type_scat_source
C C 0.0033 0.0016 'International Tables Vol C Tables 4.2.6.8 and 6.1.1.4'
H H 0.0000 0.0000 'International Tables Vol C Tables 4.2.6.8 and 6.1.1.4'
N N 0.0061 0.0033 'International Tables Vol C Tables 4.2.6.8 and 6.1.1.4'
O O 0.0106 0.0060 'International Tables Vol C Tables 4.2.6.8 and 6.1.1.4'
Rh Rh -1.1178 0.9187 'International Tables Vol C Tables 4.2.6.8 and 6.1.1.4'
Na Na 0.0362 0.0249 'International Tables Vol C Tables 4.2.6.8 and 6.1.1.4'

loop_
_geom_angle_atom_site_label_1
_geom_angle_atom_site_label_2
_geom_angle_atom_site_label_3
_geom_angle
_geom_angle_site_symmetry_1
_geom_angle_site_symmetry_3
O1 C1 O4 124.0(4) . 3_667
O1 C1 C3 118.1(4) . .
O4 C1 C3 117.9(4) 3_667 .
O7 Na1 O6 104.87(14) . .
O7 Na1 O1 82.38(13) . 3_567
O6 Na1 O1 111.51(12) . 3_567
O7 Na1 O2 113.20(14) . .
O6 Na1 O2 80.41(11) . .
O1 Na1 O2 158.06(13) 3_567 .
O7 Na1 N1 86.89(14) . 3_567
O6 Na1 N1 165.52(13) . 3_567
O1 Na1 N1 77.94(11) 3_567 3_567
O2 Na1 N1 87.25(11) . 3_567
O7 Na1 N1 166.76(14) . .
O6 Na1 N1 85.59(13) . .
O1 Na1 N1 86.25(11) 3_567 .
O2 Na1 N1 76.10(11) . .
N1 Na1 N1 84.10(14) 3_567 .
O7 Na1 C5 151.07(15) . .
O6 Na1 C5 81.36(13) . .
O1 Na1 C5 69.24(11) 3_567 .
O2 Na1 C5 95.64(12) . .
N1 Na1 C5 92.43(14) 3_567 .
N1 Na1 C5 20.93(11) . .
O7 Na1 C5 83.79(14) . 3_567
O6 Na1 C5 150.59(13) . 3_567
O1 Na1 C5 97.36(12) 3_567 3_567
O2 Na1 C5 70.43(11) . 3_567
N1 Na1 C5 20.24(11) 3_567 3_567
N1 Na1 C5 90.99(13) . 3_567
C5 Na1 C5 104.77(12) . 3_567
O7 Na1 Rh1 80.62(10) . 3_567
O6 Na1 Rh1 147.55(10) . 3_567
O1 Na1 Rh1 36.56(7) 3_567 3_567
O2 Na1 Rh1 127.56(9) . 3_567
N1 Na1 Rh1 41.50(8) 3_567 3_567
N1 Na1 Rh1 86.21(9) . 3_567
C5 Na1 Rh1 79.86(10) . 3_567
C5 Na1 Rh1 60.82(9) 3_567 3_567
O7 Na1 Rh1 148.08(12) . .
O6 Na1 Rh1 79.86(9) . .
O1 Na1 Rh1 125.98(9) 3_567 .
O2 Na1 Rh1 35.47(7) . .
N1 Na1 Rh1 85.70(9) 3_567 .
N1 Na1 Rh1 40.66(8) . .
C5 Na1 Rh1 60.36(9) . .
C5 Na1 Rh1 78.64(9) 3_567 .
Rh1 Na1 Rh1 112.56(5) 3_567 .
O7 Na1 Na1 128.70(13) . 3_567
O6 Na1 Na1 126.43(12) . 3_567
O1 Na1 Na1 79.41(9) 3_567 3_567
O2 Na1 Na1 78.74(9) . 3_567
N1 Na1 Na1 42.52(9) 3_567 3_567
N1 Na1 Na1 41.58(9) . 3_567
C5 Na1 Na1 52.68(10) . 3_567
C5 Na1 Na1 52.10(9) 3_567 3_567
Rh1 Na1 Na1 57.00(4) 3_567 3_567
Rh1 Na1 Na1 55.56(4) . 3_567
C1 O1 Rh1 120.7(3) . .
C1 O1 Na1 140.0(3) . 3_567
Rh1 O1 Na1 99.16(11) . 3_567
C5 N1 Rh1 151.6(4) . .
C5 N1 Na1 110.1(3) . 3_567
Rh1 N1 Na1 90.16(13) . 3_567
C5 N1 Na1 105.8(3) . .
Rh1 N1 Na1 90.92(13) . .
Na1 N1 Na1 95.90(13) 3_567 .
O4 Rh1 O2 89.32(12) . .
O4 Rh1 O1 175.66(10) . .
O2 Rh1 O1 89.92(12) . .
O4 Rh1 O3 90.92(12) . .
O2 Rh1 O3 175.57(10) . .
O1 Rh1 O3 89.50(12) . .
O4 Rh1 N1 91.83(12) . .
O2 Rh1 N1 91.29(12) . .
O1 Rh1 N1 92.46(12) . .
O3 Rh1 N1 93.12(12) . .
O4 Rh1 Rh1 88.53(8) . 3_667
O2 Rh1 Rh1 88.00(8) . 3_667
O1 Rh1 Rh1 87.17(7) . 3_667
O3 Rh1 Rh1 87.58(7) . 3_667
N1 Rh1 Rh1 179.21(10) . 3_667
O4 Rh1 Na1 140.05(8) . 3_567
O2 Rh1 Na1 93.87(9) . 3_567
O1 Rh1 Na1 44.28(8) . 3_567
O3 Rh1 Na1 88.79(8) . 3_567
N1 Rh1 Na1 48.34(10) . 3_567
Rh1 Rh1 Na1 131.35(3) 3_667 3_567
O4 Rh1 Na1 89.34(8) . .
O2 Rh1 Na1 42.90(8) . .
O1 Rh1 Na1 93.02(8) . .
O3 Rh1 Na1 141.52(8) . .
N1 Rh1 Na1 48.42(10) . .
Rh1 Rh1 Na1 130.88(3) 3_667 .
Na1 Rh1 Na1 67.44(5) 3_567 .
O3 C2 O2 124.7(4) 3_667 .
O3 C2 C4 117.7(4) 3_667 .
O2 C2 C4 117.6(4) . .
C2 O2 Rh1 119.6(3) . .
C2 O2 Na1 138.7(3) . .
Rh1 O2 Na1 101.63(12) . .
C1 C3 H3A 109.5 . .
C1 C3 H3B 109.5 . .
H3A C3 H3B 109.5 . .
C1 C3 H3C 109.5 . .
H3A C3 H3C 109.5 . .
H3B C3 H3C 109.5 . .
C2 O3 Rh1 120.1(3) 3_667 .
C2 C4 H4A 109.5 . .
C2 C4 H4B 109.5 . .
H4A C4 H4B 109.5 . .
C2 C4 H4C 109.5 . .
H4A C4 H4C 109.5 . .
H4B C4 H4C 109.5 . .
C1 O4 Rh1 119.5(3) 3_667 .
N1 C5 O5 177.6(5) . .
N1 C5 Na1 53.2(3) . .
O5 C5 Na1 124.6(4) . .
N1 C5 Na1 49.6(3) . 3_567
O5 C5 Na1 129.9(4) . 3_567
Na1 C5 Na1 75.23(11) . 3_567

loop_
_geom_bond_atom_site_label_1
_geom_bond_atom_site_label_2
_geom_bond_distance
_geom_bond_site_symmetry_2
C1 O1 1.268(5) .
C1 O4 1.271(5) 3_667
C1 C3 1.486(6) .
Na1 O7 2.353(4) .
Na1 O6 2.395(4) .
Na1 O1 2.398(3) 3_567
Na1 O2 2.396(3) .
Na1 N1 2.533(4) 3_567
Na1 N1 2.579(4) .
Na1 C5 3.098(5) .
Na1 C5 3.122(5) 3_567
Na1 Rh1 3.3903(17) 3_567
Na1 Rh1 3.4474(17) .
Na1 Na1 3.796(4) 3_567
O1 Rh1 2.046(3) .
O1 Na1 2.398(3) 3_567
N1 C5 1.150(6) .
N1 Rh1 2.246(3) .
N1 Na1 2.533(4) 3_567
Rh1 O4 2.039(3) .
Rh1 O2 2.042(3) .
Rh1 O3 2.046(3) .
Rh1 Rh1 2.3956(6) 3_667
Rh1 Na1 3.3904(17) 3_567
C2 O3 1.260(5) 3_667
C2 O2 1.267(5) .
C2 C4 1.491(6) .
C3 H3A 0.9600 .
C3 H3B 0.9600 .
C3 H3C 0.9600 .
O3 C2 1.260(5) 3_667
C4 H4A 0.9600 .
C4 H4B 0.9600 .
C4 H4C 0.9600 .
O4 C1 1.271(5) 3_667
C5 O5 1.212(6) .
C5 Na1 3.122(5) 3_567

loop_
_geom_torsion_atom_site_label_1
_geom_torsion_atom_site_label_2
_geom_torsion_atom_site_label_3
_geom_torsion_atom_site_label_4
_geom_torsion
_geom_torsion_site_symmetry_1
_geom_torsion_site_symmetry_4
O4 C1 O1 Rh1 -2.7(6) 3_667 .
C3 C1 O1 Rh1 177.3(3) . .
O4 C1 O1 Na1 172.8(3) 3_667 3_567
C3 C1 O1 Na1 -7.2(7) . 3_567
O7 Na1 N1 C5 65.5(8) . .
O6 Na1 N1 C5 -77.3(4) . .
O1 Na1 N1 C5 34.7(3) 3_567 .
O2 Na1 N1 C5 -158.5(4) . .
N1 Na1 N1 C5 112.9(4) 3_567 .
C5 Na1 N1 C5 132.0(3) 3_567 .
Rh1 Na1 N1 C5 71.3(3) 3_567 .
Rh1 Na1 N1 C5 -156.8(4) . .
Na1 Na1 N1 C5 112.9(4) 3_567 .
O7 Na1 N1 Rh1 -137.7(6) . .
O6 Na1 N1 Rh1 79.56(13) . .
O1 Na1 N1 Rh1 -168.51(13) 3_567 .
O2 Na1 N1 Rh1 -1.64(11) . .
N1 Na1 N1 Rh1 -90.26(13) 3_567 .
C5 Na1 N1 Rh1 156.8(4) . .
C5 Na1 N1 Rh1 -71.20(13) 3_567 .
Rh1 Na1 N1 Rh1 -131.86(10) 3_567 .
Na1 Na1 N1 Rh1 -90.26(13) 3_567 .
O7 Na1 N1 Na1 -47.4(7) . 3_567
O6 Na1 N1 Na1 169.82(14) . 3_567
O1 Na1 N1 Na1 -78.25(12) 3_567 3_567
O2 Na1 N1 Na1 88.62(12) . 3_567
N1 Na1 N1 Na1 0.0 3_567 3_567
C5 Na1 N1 Na1 -112.9(4) . 3_567
C5 Na1 N1 Na1 19.06(12) 3_567 3_567
Rh1 Na1 N1 Na1 -41.60(8) 3_567 3_567
Rh1 Na1 N1 Na1 90.26(13) . 3_567
C1 O1 Rh1 O4 -7.4(17) . .
Na1 O1 Rh1 O4 175.5(14) 3_567 .
C1 O1 Rh1 O2 -87.3(3) . .
Na1 O1 Rh1 O2 95.63(12) 3_567 .
C1 O1 Rh1 O3 88.3(3) . .
Na1 O1 Rh1 O3 -88.77(12) 3_567 .
C1 O1 Rh1 N1 -178.6(3) . .
Na1 O1 Rh1 N1 4.34(13) 3_567 .
C1 O1 Rh1 Rh1 0.7(3) . 3_667
Na1 O1 Rh1 Rh1 -176.37(10) 3_567 3_667
C1 O1 Rh1 Na1 177.1(4) . 3_567
C1 O1 Rh1 Na1 -130.1(3) . .
Na1 O1 Rh1 Na1 52.82(11) 3_567 .
C5 N1 Rh1 O4 39.7(8) . .
Na1 N1 Rh1 O4 176.61(12) 3_567 .
Na1 N1 Rh1 O4 -87.49(13) . .
C5 N1 Rh1 O2 129.1(8) . .
Na1 N1 Rh1 O2 -94.03(12) 3_567 .
Na1 N1 Rh1 O2 1.87(12) . .
C5 N1 Rh1 O1 -141.0(8) . .
Na1 N1 Rh1 O1 -4.05(12) 3_567 .
Na1 N1 Rh1 O1 91.85(12) . .
C5 N1 Rh1 O3 -51.3(8) . .
Na1 N1 Rh1 O3 85.59(13) 3_567 .
Na1 N1 Rh1 O3 -178.51(12) . .
C5 N1 Rh1 Rh1 156(7) . 3_667
Na1 N1 Rh1 Rh1 -67(7) 3_567 3_667
Na1 N1 Rh1 Rh1 29(7) . 3_667
C5 N1 Rh1 Na1 -136.9(8) . 3_567
Na1 N1 Rh1 Na1 95.90(14) . 3_567
C5 N1 Rh1 Na1 127.2(8) . .
Na1 N1 Rh1 Na1 -95.90(14) 3_567 .
O7 Na1 Rh1 O4 -103.9(2) . .
O6 Na1 Rh1 O4 -2.03(12) . .
O1 Na1 Rh1 O4 107.26(14) 3_567 .
O2 Na1 Rh1 O4 -89.71(14) . .
N1 Na1 Rh1 O4 178.99(12) 3_567 .
N1 Na1 Rh1 O4 93.03(15) . .
C5 Na1 Rh1 O4 83.73(14) . .
C5 Na1 Rh1 O4 -161.85(12) 3_567 .
Rh1 Na1 Rh1 O4 146.62(9) 3_567 .
Na1 Na1 Rh1 O4 146.62(9) 3_567 .
O7 Na1 Rh1 O2 -14.2(2) . .
O6 Na1 Rh1 O2 87.68(15) . .
O1 Na1 Rh1 O2 -163.03(17) 3_567 .
N1 Na1 Rh1 O2 -91.30(15) 3_567 .
N1 Na1 Rh1 O2 -177.25(18) . .
C5 Na1 Rh1 O2 173.44(17) . .
C5 Na1 Rh1 O2 -72.13(15) 3_567 .
Rh1 Na1 Rh1 O2 -123.67(13) 3_567 .
Na1 Na1 Rh1 O2 -123.67(13) 3_567 .
O7 Na1 Rh1 O1 72.4(2) . .
O6 Na1 Rh1 O1 174.31(12) . .
O1 Na1 Rh1 O1 -76.40(14) 3_567 .
O2 Na1 Rh1 O1 86.64(14) . .
N1 Na1 Rh1 O1 -4.66(11) 3_567 .
N1 Na1 Rh1 O1 -90.62(15) . .
C5 Na1 Rh1 O1 -99.92(13) . .
C5 Na1 Rh1 O1 14.50(12) 3_567 .
Rh1 Na1 Rh1 O1 -37.04(9) 3_567 .
Na1 Na1 Rh1 O1 -37.04(9) 3_567 .
O7 Na1 Rh1 O3 165.4(2) . .
O6 Na1 Rh1 O3 -92.68(16) . .
O1 Na1 Rh1 O3 16.61(19) 3_567 .
O2 Na1 Rh1 O3 179.64(18) . .
N1 Na1 Rh1 O3 88.34(16) 3_567 .
N1 Na1 Rh1 O3 2.38(19) . .
C5 Na1 Rh1 O3 -6.92(18) . .
C5 Na1 Rh1 O3 107.50(16) 3_567 .
Rh1 Na1 Rh1 O3 55.97(15) 3_567 .
Na1 Na1 Rh1 O3 55.97(15) 3_567 .
O7 Na1 Rh1 N1 163.0(3) . .
O6 Na1 Rh1 N1 -95.07(16) . .
O1 Na1 Rh1 N1 14.22(16) 3_567 .
O2 Na1 Rh1 N1 177.25(18) . .
N1 Na1 Rh1 N1 85.96(16) 3_567 .
C5 Na1 Rh1 N1 -9.31(17) . .
C5 Na1 Rh1 N1 105.12(16) 3_567 .
Rh1 Na1 Rh1 N1 53.58(13) 3_567 .
Na1 Na1 Rh1 N1 53.58(13) 3_567 .
O7 Na1 Rh1 Rh1 -16.5(2) . 3_667
O6 Na1 Rh1 Rh1 85.44(10) . 3_667
O1 Na1 Rh1 Rh1 -165.27(10) 3_567 3_667
O2 Na1 Rh1 Rh1 -2.24(13) . 3_667
N1 Na1 Rh1 Rh1 -93.53(9) 3_567 3_667
N1 Na1 Rh1 Rh1 -179.49(13) . 3_667
C5 Na1 Rh1 Rh1 171.20(11) . 3_667
C5 Na1 Rh1 Rh1 -74.37(10) 3_567 3_667
Rh1 Na1 Rh1 Rh1 -125.91(4) 3_567 3_667
Na1 Na1 Rh1 Rh1 -125.91(4) 3_567 3_667
O7 Na1 Rh1 Na1 109.5(2) . 3_567
O6 Na1 Rh1 Na1 -148.65(11) . 3_567
O1 Na1 Rh1 Na1 -39.36(9) 3_567 3_567
O2 Na1 Rh1 Na1 123.67(13) . 3_567
N1 Na1 Rh1 Na1 32.37(8) 3_567 3_567
N1 Na1 Rh1 Na1 -53.58(13) . 3_567
C5 Na1 Rh1 Na1 -62.89(11) . 3_567
C5 Na1 Rh1 Na1 51.54(9) 3_567 3_567
Rh1 Na1 Rh1 Na1 0.0 3_567 3_567
O3 C2 O2 Rh1 1.4(6) 3_667 .
C4 C2 O2 Rh1 -179.9(3) . .
O3 C2 O2 Na1 -176.6(3) 3_667 .
C4 C2 O2 Na1 2.1(7) . .
O4 Rh1 O2 C2 -88.9(3) . .
O1 Rh1 O2 C2 86.8(3) . .
O3 Rh1 O2 C2 4.3(16) . .
N1 Rh1 O2 C2 179.3(3) . .
Rh1 Rh1 O2 C2 -0.3(3) 3_667 .
Na1 Rh1 O2 C2 131.0(3) 3_567 .
Na1 Rh1 O2 C2 -178.6(4) . .
O4 Rh1 O2 Na1 89.76(12) . .
O1 Rh1 O2 Na1 -94.52(12) . .
O3 Rh1 O2 Na1 -177.1(14) . .
N1 Rh1 O2 Na1 -2.06(13) . .
Rh1 Rh1 O2 Na1 178.31(10) 3_667 .
Na1 Rh1 O2 Na1 -50.38(11) 3_567 .
O7 Na1 O2 C2 -9.9(5) . .
O6 Na1 O2 C2 92.3(4) . .
O1 Na1 O2 C2 -142.6(4) 3_567 .
N1 Na1 O2 C2 -95.3(4) 3_567 .
N1 Na1 O2 C2 -179.9(4) . .
C5 Na1 O2 C2 172.5(4) . .
C5 Na1 O2 C2 -83.8(4) 3_567 .
Rh1 Na1 O2 C2 -106.0(4) 3_567 .
Rh1 Na1 O2 C2 178.2(5) . .
Na1 Na1 O2 C2 -137.4(4) 3_567 .
O7 Na1 O2 Rh1 171.88(14) . .
O6 Na1 O2 Rh1 -85.95(13) . .
O1 Na1 O2 Rh1 39.2(4) 3_567 .
N1 Na1 O2 Rh1 86.45(13) 3_567 .
N1 Na1 O2 Rh1 1.84(12) . .
C5 Na1 O2 Rh1 -5.73(14) . .
C5 Na1 O2 Rh1 97.97(14) 3_567 .
Rh1 Na1 O2 Rh1 75.81(14) 3_567 .
Na1 Na1 O2 Rh1 44.42(10) 3_567 .
O4 Rh1 O3 C2 87.3(3) . 3_667
O2 Rh1 O3 C2 -5.8(16) . 3_667
O1 Rh1 O3 C2 -88.4(3) . 3_667
N1 Rh1 O3 C2 179.2(3) . 3_667
Rh1 Rh1 O3 C2 -1.2(3) 3_667 3_667
Na1 Rh1 O3 C2 -132.7(3) 3_567 3_667
Na1 Rh1 O3 C2 177.4(3) . 3_667
O2 Rh1 O4 C1 90.2(3) . 3_667
O1 Rh1 O4 C1 10.3(17) . 3_667
O3 Rh1 O4 C1 -85.4(3) . 3_667
N1 Rh1 O4 C1 -178.5(3) . 3_667
Rh1 Rh1 O4 C1 2.2(3) 3_667 3_667
Na1 Rh1 O4 C1 -174.6(2) 3_567 3_667
Na1 Rh1 O4 C1 133.1(3) . 3_667
Rh1 N1 C5 O5 -148(15) . .
Na1 N1 C5 O5 78(15) 3_567 .
Na1 N1 C5 O5 -24(15) . .
Rh1 N1 C5 Na1 -124.1(8) . .
Na1 N1 C5 Na1 102.6(3) 3_567 .
Rh1 N1 C5 Na1 133.3(8) . 3_567
Na1 N1 C5 Na1 -102.6(3) . 3_567
O7 Na1 C5 N1 -154.5(4) . .
O6 Na1 C5 N1 100.4(4) . .
O1 Na1 C5 N1 -142.6(4) 3_567 .
O2 Na1 C5 N1 21.0(4) . .
N1 Na1 C5 N1 -66.5(4) 3_567 .
C5 Na1 C5 N1 -50.2(3) 3_567 .
Rh1 Na1 C5 N1 -106.2(3) 3_567 .
Rh1 Na1 C5 N1 17.2(3) . .
Na1 Na1 C5 N1 -50.2(3) 3_567 .
O7 Na1 C5 O5 24.3(7) . .
O6 Na1 C5 O5 -80.8(5) . .
O1 Na1 C5 O5 36.2(5) 3_567 .
O2 Na1 C5 O5 -160.2(5) . .
N1 Na1 C5 O5 112.3(5) 3_567 .
N1 Na1 C5 O5 178.8(7) . .
C5 Na1 C5 O5 128.6(5) 3_567 .
Rh1 Na1 C5 O5 72.6(5) 3_567 .
Rh1 Na1 C5 O5 -164.0(5) . .
Na1 Na1 C5 O5 128.6(5) 3_567 .
O7 Na1 C5 Na1 -104.2(3) . 3_567
O6 Na1 C5 Na1 150.60(13) . 3_567
O1 Na1 C5 Na1 -92.39(12) 3_567 3_567
O2 Na1 C5 Na1 71.22(11) . 3_567
N1 Na1 C5 Na1 -16.26(10) 3_567 3_567
N1 Na1 C5 Na1 50.2(3) . 3_567
C5 Na1 C5 Na1 0.000(1) 3_567 3_567
Rh1 Na1 C5 Na1 -55.98(7) 3_567 3_567
Rh1 Na1 C5 Na1 67.40(7) . 3_567
